data_4032969
loop_
_publ_author_name
'Liu, Li'
'Bai, Shu-Hua'
'Li, Yang'
'Wang, Li-Xun'
'Hu, Yang'
'Sung, Hui-Ling'
'Li, Jian'

_publ_section_title
;
 Synthesis of 2,3-Diarylisoindolin-1-one by Copper-Catalyzed Cascade
 Annulation of 2-Formylbenzonitriles, Arenes, and Diaryliodonium Salts.
;
_journal_issue 20
_journal_name_full 'The Journal of organic chemistry'
_journal_page_first 11084
_journal_page_last 11090
_journal_paper_doi 10.1021/acs.joc.7b02035
_journal_volume 82
_journal_year 2017
_chemical_formula_sum 'C27 H26 N0 O3'
_chemical_formula_weight 398.48
_chemical_name_systematic
;
 ?
;
_space_group_crystal_system monoclinic
_space_group_IT_number 14
_space_group_name_Hall '-P 2ybc'
_space_group_name_H-M_alt 'P 1 21/c 1'
_symmetry_space_group_name_Hall '-P 2ybc'
_symmetry_space_group_name_H-M 'P 1 21/c 1'
_atom_sites_solution_hydrogens geom
_audit_creation_method SHELXL-2014
_cell_angle_alpha 90
_cell_angle_beta 115.339(13)
_cell_angle_gamma 90
_cell_formula_units_Z 4
_cell_length_a 8.439(2)
_cell_length_b 22.732(6)
_cell_length_c 12.150(3)
_cell_measurement_reflns_used 4629
_cell_measurement_temperature 173(2)
_cell_measurement_theta_max 26.07
_cell_measurement_theta_min 2.575
_cell_volume 2106.6(9)
_computing_structure_refinement 'SHELXL-2014 (Sheldrick, 2014)'
_diffrn_ambient_temperature 173(2)
_diffrn_measured_fraction_theta_full 0.999
_diffrn_measured_fraction_theta_max 0.975
_diffrn_measurement_device_type 'Bruker Apex II'
_diffrn_radiation_type MoK\a
_diffrn_radiation_wavelength 0.71073
_diffrn_reflns_av_R_equivalents 0.0696
_diffrn_reflns_av_unetI/netI 0.0688
_diffrn_reflns_Laue_measured_fraction_full 0.999
_diffrn_reflns_Laue_measured_fraction_max 0.975
_diffrn_reflns_limit_h_max 11
_diffrn_reflns_limit_h_min -11
_diffrn_reflns_limit_k_max 29
_diffrn_reflns_limit_k_min -19
_diffrn_reflns_limit_l_max 15
_diffrn_reflns_limit_l_min -14
_diffrn_reflns_number 13526
_diffrn_reflns_point_group_measured_fraction_full 0.999
_diffrn_reflns_point_group_measured_fraction_max 0.975
_diffrn_reflns_theta_full 25.242
_diffrn_reflns_theta_max 27.869
_diffrn_reflns_theta_min 1.792
_exptl_absorpt_coefficient_mu 0.081
_exptl_absorpt_correction_T_max 0.7456
_exptl_absorpt_correction_T_min 0.4252
_exptl_absorpt_correction_type multi-scan
_exptl_absorpt_process_details 'SADABS: Bruker, 2000'
_exptl_crystal_colour colourless
_exptl_crystal_density_diffrn 1.256
_exptl_crystal_description block
_exptl_crystal_F_000 848
_exptl_crystal_size_max 0.200
_exptl_crystal_size_mid 0.200
_exptl_crystal_size_min 0.200
_refine_diff_density_max 0.343
_refine_diff_density_min -0.531
_refine_diff_density_rms 0.076
_refine_ls_extinction_method none
_refine_ls_goodness_of_fit_ref 1.038
_refine_ls_hydrogen_treatment constr
_refine_ls_matrix_type full
_refine_ls_number_parameters 275
_refine_ls_number_reflns 4878
_refine_ls_number_restraints 1
_refine_ls_restrained_S_all 1.040
_refine_ls_R_factor_all 0.1194
_refine_ls_R_factor_gt 0.0794
_refine_ls_shift/su_max 0.000
_refine_ls_shift/su_mean 0.000
_refine_ls_structure_factor_coef Fsqd
_refine_ls_weighting_details 'w=1/[\s^2^(Fo^2^)+(0.1227P)^2^+0.5836P] where P=(Fo^2^+2Fc^2^)/3'
_refine_ls_weighting_scheme calc
_refine_ls_wR_factor_gt 0.2165
_refine_ls_wR_factor_ref 0.2501
_reflns_Friedel_coverage 0.000
_reflns_number_gt 3049
_reflns_number_total 4878
_reflns_threshold_expression 'I > 2\s(I)'
_cod_data_source_file jo7b02035_si_002.cif
_cod_data_source_block 4i
_cod_depositor_comments
;
The following automatic conversions were performed:

'_exptl_absorpt_correction_type' value 'Multi-Scan' changed to
'multi-scan' according to
/home/data/users/saulius/crontab/automatic-downloads/rss-feeds/ACS/lib/dictionaries/cif_core.dic
dictionary named 'cif_core.dic' version 2.4.2 from 2011-04-26.

Automatic conversion script
Id: cif_fix_values 4973 2017-02-22 13:04:09Z antanas 

 Adding full bibliography for 4032968--4032972.cif.
;
_cod_database_code 4032969
_shelx_space_group_comment
;
The symmetry employed for this shelxl refinement is uniquely defined
by the following loop, which should always be used as a source of
symmetry information in preference to the above space-group names.
They are only intended as comments.
;
_shelx_estimated_absorpt_t_min 0.984
_shelx_estimated_absorpt_t_max 0.984
_shelxl_version_number 2014-3

loop_
_space_group_symop_operation_xyz
'x, y, z'
'-x, y+1/2, -z+1/2'
'-x, -y, -z'
'x, -y-1/2, z-1/2'

loop_
_atom_site_label
_atom_site_type_symbol
_atom_site_fract_x
_atom_site_fract_y
_atom_site_fract_z
_atom_site_U_iso_or_equiv
_atom_site_adp_type
_atom_site_occupancy
_atom_site_site_symmetry_order
_atom_site_calc_flag
_atom_site_refinement_flags_posn
_atom_site_refinement_flags_adp
C8 C 0.7577(3) 0.07308(10) 0.14719(19) 0.0410(5) Uani 1 1 d . .
H8 H 0.8644 0.0677 0.2257 0.049 Uiso 1 1 calc DR U
C24 C 0.8543(3) 0.08248(9) 0.4273(2) 0.0471(5) Uani 1 1 d . .
C10 C 0.7262(3) 0.01243(12) 0.1342(2) 0.0520(6) Uani 1 1 d . .
C19 C 0.6908(3) 0.09576(10) 0.3308(2) 0.0469(5) Uani 1 1 d . .
C23 C 0.8603(3) 0.06998(11) 0.5401(2) 0.0536(6) Uani 1 1 d . .
H23 H 0.9705 0.0615 0.6056 0.064 Uiso 1 1 calc R U
O10 O 0.9201(3) 0.08616(10) 0.0348(2) 0.0817(7) Uani 1 1 d . .
C20 C 0.5395(3) 0.09722(11) 0.3513(2) 0.0511(6) Uani 1 1 d . .
C22 C 0.7119(4) 0.06927(11) 0.5613(2) 0.0570(6) Uani 1 1 d . .
C9 C 0.6734(3) 0.11246(11) 0.2054(2) 0.0539(6) Uani 1 1 d . .
H9 H 0.5454 0.1144 0.1498 0.065 Uiso 1 1 calc R U
C12 C 0.7895(4) -0.08477(12) 0.0859(2) 0.0574(6) Uani 1 1 d . .
H12 H 0.8567 -0.1100 0.0599 0.069 Uiso 1 1 calc R U
C11 C 0.8233(3) -0.02546(12) 0.0961(2) 0.0551(6) Uani 1 1 d . .
H11 H 0.9133 -0.0101 0.0770 0.066 Uiso 1 1 calc R U
C15 C 0.5930(4) -0.01166(14) 0.1598(2) 0.0642(7) Uani 1 1 d . .
H15 H 0.5232 0.0132 0.1840 0.077 Uiso 1 1 calc R U
O24 O 0.6912(4) -0.20245(9) 0.0453(2) 0.0875(7) Uani 1 1 d . .
C25 C 1.0222(3) 0.08183(12) 0.4119(3) 0.0624(7) Uani 1 1 d . .
H25A H 1.1223 0.0804 0.4922 0.094 Uiso 1 1 calc R U
H25B H 1.0293 0.1175 0.3689 0.094 Uiso 1 1 calc R U
H25C H 1.0241 0.0471 0.3647 0.094 Uiso 1 1 calc DR U
C21 C 0.5550(4) 0.08332(11) 0.4671(2) 0.0569(6) Uani 1 1 d . .
H21 H 0.4526 0.0836 0.4812 0.068 Uiso 1 1 calc R U
C13 C 0.6588(4) -0.10857(13) 0.1130(2) 0.0607(7) Uani 1 1 d . .
C14 C 0.5629(4) -0.07122(15) 0.1499(3) 0.0705(8) Uani 1 1 d . .
H14 H 0.4736 -0.0870 0.1692 0.085 Uiso 1 1 calc R U
C7 C 0.8505(4) 0.10556(13) 0.0967(3) 0.0614(7) Uani 1 1 d . .
C5 C 0.8485(4) 0.16691(12) 0.1338(3) 0.0653(7) Uani 1 1 d . .
O41 O 0.5185(4) -0.19425(13) 0.1402(3) 0.1120(10) Uani 1 1 d . .
C6 C 0.7519(4) 0.17131(12) 0.2010(2) 0.0613(7) Uani 1 1 d . .
C16 C 0.6151(5) -0.17199(15) 0.1035(3) 0.0759(9) Uani 1 1 d . .
C26 C 0.3617(4) 0.11309(16) 0.2536(3) 0.0718(8) Uani 1 1 d . .
H26A H 0.3272 0.0843 0.1873 0.108 Uiso 1 1 calc R U
H26B H 0.3664 0.1524 0.2220 0.108 Uiso 1 1 calc R U
H26C H 0.2756 0.1129 0.2880 0.108 Uiso 1 1 calc R U
C27 C 0.7216(5) 0.05365(17) 0.6856(3) 0.0817(9) Uani 1 1 d . .
H27A H 0.7840 0.0163 0.7130 0.123 Uiso 1 1 calc R U
H27B H 0.6027 0.0499 0.6800 0.123 Uiso 1 1 calc R U
H27C H 0.7843 0.0847 0.7439 0.123 Uiso 1 1 calc R U
C4 C 0.9299(5) 0.21535(15) 0.1129(4) 0.0880(10) Uani 1 1 d . .
H4 H 0.9949 0.2122 0.0658 0.106 Uiso 1 1 calc R U
C1 C 0.7377(5) 0.22395(14) 0.2514(3) 0.0834(10) Uani 1 1 d . .
H1 H 0.6714 0.2271 0.2977 0.100 Uiso 1 1 calc R U
C17 C 0.6512(7) -0.26548(16) 0.0307(4) 0.1080(14) Uani 1 1 d . .
H17A H 0.7102 -0.2857 0.1102 0.130 Uiso 1 1 calc R U
H17B H 0.5233 -0.2717 -0.0003 0.130 Uiso 1 1 calc R U
C2 C 0.8232(6) 0.27260(16) 0.2326(4) 0.1073(13) Uani 1 1 d . .
H2 H 0.8188 0.3093 0.2688 0.129 Uiso 1 1 calc R U
C3 C 0.9149(6) 0.26805(16) 0.1616(4) 0.1063(14) Uani 1 1 d . .
H3 H 0.9680 0.3021 0.1466 0.128 Uiso 1 1 calc R U
C18 C 0.7120(7) -0.28870(16) -0.0536(4) 0.1150(15) Uani 1 1 d . .
H18A H 0.6585 -0.2668 -0.1303 0.173 Uiso 1 1 calc R U
H18B H 0.6795 -0.3303 -0.0687 0.173 Uiso 1 1 calc R U
H18C H 0.8399 -0.2849 -0.0195 0.173 Uiso 1 1 calc R U

loop_
_atom_site_aniso_label
_atom_site_aniso_U_11
_atom_site_aniso_U_22
_atom_site_aniso_U_33
_atom_site_aniso_U_23
_atom_site_aniso_U_13
_atom_site_aniso_U_12
C8 0.0386(11) 0.0512(12) 0.0424(11) -0.0018(9) 0.0260(9) -0.0010(9)
C24 0.0458(12) 0.0404(11) 0.0585(14) -0.0012(10) 0.0255(11) 0.0003(9)
C10 0.0478(13) 0.0703(16) 0.0430(12) -0.0043(11) 0.0244(10) -0.0040(11)
C19 0.0487(13) 0.0462(12) 0.0533(13) -0.0002(10) 0.0289(11) 0.0040(10)
C23 0.0560(14) 0.0501(13) 0.0532(14) -0.0014(11) 0.0218(12) -0.0004(11)
O10 0.0954(16) 0.0851(14) 0.1023(16) -0.0019(12) 0.0784(14) -0.0066(12)
C20 0.0488(13) 0.0569(13) 0.0548(13) -0.0022(11) 0.0291(11) 0.0059(11)
C22 0.0711(17) 0.0539(14) 0.0523(14) -0.0059(11) 0.0324(13) -0.0041(12)
C9 0.0502(13) 0.0650(15) 0.0538(14) 0.0024(11) 0.0293(11) 0.0096(11)
C12 0.0617(15) 0.0641(15) 0.0516(13) -0.0013(12) 0.0292(12) -0.0004(12)
C11 0.0515(13) 0.0696(16) 0.0524(13) -0.0012(12) 0.0301(11) -0.0030(12)
C15 0.0638(16) 0.0818(19) 0.0654(16) -0.0166(14) 0.0450(14) -0.0153(14)
O24 0.127(2) 0.0599(12) 0.0934(16) -0.0005(11) 0.0642(15) -0.0139(13)
C25 0.0452(13) 0.0659(16) 0.0793(18) 0.0078(14) 0.0299(13) 0.0025(12)
C21 0.0573(15) 0.0636(15) 0.0635(15) -0.0067(12) 0.0390(13) 0.0013(12)
C13 0.0693(17) 0.0726(17) 0.0449(13) -0.0059(12) 0.0288(13) -0.0156(13)
C14 0.0734(18) 0.091(2) 0.0635(16) -0.0168(15) 0.0446(15) -0.0293(16)
C7 0.0586(15) 0.0705(17) 0.0688(16) 0.0050(13) 0.0403(14) -0.0027(13)
C5 0.0648(17) 0.0629(16) 0.0759(18) 0.0161(14) 0.0374(15) 0.0072(13)
O41 0.154(3) 0.1052(19) 0.1085(19) -0.0118(15) 0.086(2) -0.0530(19)
C6 0.0640(16) 0.0608(15) 0.0650(16) 0.0154(13) 0.0333(13) 0.0157(13)
C16 0.094(2) 0.081(2) 0.0557(16) -0.0038(14) 0.0347(16) -0.0220(17)
C26 0.0504(15) 0.101(2) 0.0734(18) 0.0065(16) 0.0354(14) 0.0184(15)
C27 0.091(2) 0.106(3) 0.0569(17) -0.0011(16) 0.0399(17) -0.0070(19)
C4 0.100(3) 0.071(2) 0.115(3) 0.0245(19) 0.066(2) 0.0048(18)
C1 0.100(2) 0.0601(17) 0.106(3) 0.0168(17) 0.060(2) 0.0278(17)
C17 0.164(4) 0.066(2) 0.101(3) 0.005(2) 0.064(3) -0.026(2)
C2 0.131(3) 0.0578(19) 0.150(4) 0.015(2) 0.076(3) 0.016(2)
C3 0.133(4) 0.060(2) 0.148(4) 0.023(2) 0.081(3) 0.005(2)
C18 0.167(4) 0.0596(19) 0.129(3) 0.000(2) 0.073(3) -0.005(2)

loop_
_atom_type_symbol
_atom_type_description
_atom_type_scat_dispersion_real
_atom_type_scat_dispersion_imag
_atom_type_scat_source
C C 0.0033 0.0016 'International Tables Vol C Tables 4.2.6.8 and 6.1.1.4'
H H 0.0000 0.0000 'International Tables Vol C Tables 4.2.6.8 and 6.1.1.4'
N N 0.0061 0.0033 'International Tables Vol C Tables 4.2.6.8 and 6.1.1.4'
O O 0.0106 0.0060 'International Tables Vol C Tables 4.2.6.8 and 6.1.1.4'

loop_
_geom_angle_atom_site_label_1
_geom_angle_atom_site_label_2
_geom_angle_atom_site_label_3
_geom_angle
C7 C8 C10 125.9(2)
C7 C8 C9 111.2(2)
C10 C8 C9 122.49(18)
C7 C8 H8 92.2
C10 C8 H8 92.2
C9 C8 H8 92.2
C23 C24 C19 118.6(2)
C23 C24 C25 119.0(2)
C19 C24 C25 122.4(2)
C11 C10 C8 122.3(2)
C11 C10 C15 118.2(3)
C8 C10 C15 119.4(2)
C20 C19 C24 119.9(2)
C20 C19 C9 118.0(2)
C24 C19 C9 122.01(19)
C24 C23 C22 122.5(2)
C24 C23 H23 118.8
C22 C23 H23 118.8
C21 C20 C19 118.4(2)
C21 C20 C26 118.8(2)
C19 C20 C26 122.8(2)
C21 C22 C23 118.1(2)
C21 C22 C27 120.5(3)
C23 C22 C27 121.4(3)
C8 C9 C6 102.10(19)
C8 C9 C19 117.7(2)
C6 C9 C19 113.8(2)
C8 C9 H9 107.6
C6 C9 H9 107.6
C19 C9 H9 107.6
C11 C12 C13 121.1(2)
C11 C12 H12 119.4
C13 C12 H12 119.4
C12 C11 C10 120.4(2)
C12 C11 H11 119.8
C10 C11 H11 119.8
C14 C15 C10 120.1(2)
C14 C15 H15 119.9
C10 C15 H15 119.9
C16 O24 C17 115.7(3)
C24 C25 H25A 109.5
C24 C25 H25B 109.5
H25A C25 H25B 109.5
C24 C25 H25C 109.5
H25A C25 H25C 109.5
H25B C25 H25C 109.5
C22 C21 C20 122.5(2)
C22 C21 H21 118.8
C20 C21 H21 118.8
C14 C13 C12 118.4(3)
C14 C13 C16 117.8(3)
C12 C13 C16 123.9(3)
C15 C14 C13 121.7(2)
C15 C14 H14 119.2
C13 C14 H14 119.2
O10 C7 C8 126.1(3)
O10 C7 C5 127.3(2)
C8 C7 C5 106.6(2)
C4 C5 C6 121.2(3)
C4 C5 C7 129.1(3)
C6 C5 C7 109.7(2)
C1 C6 C5 120.9(3)
C1 C6 C9 129.5(3)
C5 C6 C9 109.7(2)
O41 C16 O24 122.5(3)
O41 C16 C13 124.7(3)
O24 C16 C13 112.7(2)
C20 C26 H26A 109.5
C20 C26 H26B 109.5
H26A C26 H26B 109.5
C20 C26 H26C 109.5
H26A C26 H26C 109.5
H26B C26 H26C 109.5
C22 C27 H27A 109.5
C22 C27 H27B 109.5
H27A C27 H27B 109.5
C22 C27 H27C 109.5
H27A C27 H27C 109.5
H27B C27 H27C 109.5
C3 C4 C5 118.4(3)
C3 C4 H4 120.8
C5 C4 H4 120.8
C6 C1 C2 118.0(3)
C6 C1 H1 121.0
C2 C1 H1 121.0
C18 C17 O24 108.3(3)
C18 C17 H17A 110.0
O24 C17 H17A 110.0
C18 C17 H17B 110.0
O24 C17 H17B 110.0
H17A C17 H17B 108.4
C3 C2 C1 120.6(4)
C3 C2 H2 119.7
C1 C2 H2 119.7
C4 C3 C2 121.0(3)
C4 C3 H3 119.5
C2 C3 H3 119.5
C17 C18 H18A 109.5
C17 C18 H18B 109.5
H18A C18 H18B 109.5
C17 C18 H18C 109.5
H18A C18 H18C 109.5
H18B C18 H18C 109.5

loop_
_geom_bond_atom_site_label_1
_geom_bond_atom_site_label_2
_geom_bond_distance
C8 C7 1.395(3)
C8 C10 1.400(3)
C8 C9 1.496(3)
C8 H8 1.0000
C24 C23 1.378(3)
C24 C19 1.409(3)
C24 C25 1.507(3)
C10 C11 1.397(3)
C10 C15 1.400(3)
C19 C20 1.402(3)
C19 C9 1.515(3)
C23 C22 1.382(4)
C23 H23 0.9500
O10 C7 1.218(3)
C20 C21 1.392(3)
C20 C26 1.506(4)
C22 C21 1.366(4)
C22 C27 1.519(4)
C9 C6 1.504(4)
C9 H9 1.0000
C12 C11 1.373(4)
C12 C13 1.389(4)
C12 H12 0.9500
C11 H11 0.9500
C15 C14 1.373(4)
C15 H15 0.9500
O24 C16 1.334(4)
O24 C17 1.465(4)
C25 H25A 0.9800
C25 H25B 0.9800
C25 H25C 0.9800
C21 H21 0.9500
C13 C14 1.374(4)
C13 C16 1.480(4)
C14 H14 0.9500
C7 C5 1.468(4)
C5 C4 1.378(4)
C5 C6 1.383(4)
O41 C16 1.196(4)
C6 C1 1.373(4)
C26 H26A 0.9800
C26 H26B 0.9800
C26 H26C 0.9800
C27 H27A 0.9800
C27 H27B 0.9800
C27 H27C 0.9800
C4 C3 1.365(5)
C4 H4 0.9500
C1 C2 1.392(5)
C1 H1 0.9500
C17 C18 1.428(5)
C17 H17A 0.9900
C17 H17B 0.9900
C2 C3 1.388(6)
C2 H2 0.9500
C3 H3 0.9500
C18 H18A 0.9800
C18 H18B 0.9800
C18 H18C 0.9800

loop_
_geom_torsion_atom_site_label_1
_geom_torsion_atom_site_label_2
_geom_torsion_atom_site_label_3
_geom_torsion_atom_site_label_4
_geom_torsion
C7 C8 C10 C11 17.6(4)
C9 C8 C10 C11 -170.6(2)
C7 C8 C10 C15 -162.2(3)
C9 C8 C10 C15 9.5(4)
C23 C24 C19 C20 1.3(3)
C25 C24 C19 C20 -178.3(2)
C23 C24 C19 C9 177.4(2)
C25 C24 C19 C9 -2.2(3)
C19 C24 C23 C22 0.8(4)
C25 C24 C23 C22 -179.5(2)
C24 C19 C20 C21 -2.2(4)
C9 C19 C20 C21 -178.5(2)
C24 C19 C20 C26 177.8(2)
C9 C19 C20 C26 1.6(4)
C24 C23 C22 C21 -2.0(4)
C24 C23 C22 C27 178.2(3)
C7 C8 C9 C6 -8.9(3)
C10 C8 C9 C6 178.3(2)
C7 C8 C9 C19 -134.2(2)
C10 C8 C9 C19 52.9(3)
C20 C19 C9 C8 -133.1(2)
C24 C19 C9 C8 50.8(3)
C20 C19 C9 C6 107.6(3)
C24 C19 C9 C6 -68.6(3)
C13 C12 C11 C10 0.0(4)
C8 C10 C11 C12 179.2(2)
C15 C10 C11 C12 -0.9(4)
C11 C10 C15 C14 1.5(4)
C8 C10 C15 C14 -178.6(3)
C23 C22 C21 C20 1.1(4)
C27 C22 C21 C20 -179.2(3)
C19 C20 C21 C22 1.0(4)
C26 C20 C21 C22 -179.0(3)
C11 C12 C13 C14 0.3(4)
C11 C12 C13 C16 179.7(3)
C10 C15 C14 C13 -1.3(5)
C12 C13 C14 C15 0.4(4)
C16 C13 C14 C15 -179.1(3)
C10 C8 C7 O10 -0.9(5)
C9 C8 C7 O10 -173.5(3)
C10 C8 C7 C5 179.6(2)
C9 C8 C7 C5 7.1(3)
O10 C7 C5 C4 -3.4(6)
C8 C7 C5 C4 176.1(3)
O10 C7 C5 C6 178.5(3)
C8 C7 C5 C6 -2.1(3)
C4 C5 C6 C1 -1.6(5)
C7 C5 C6 C1 176.8(3)
C4 C5 C6 C9 178.0(3)
C7 C5 C6 C9 -3.6(3)
C8 C9 C6 C1 -173.1(3)
C19 C9 C6 C1 -45.2(4)
C8 C9 C6 C5 7.4(3)
C19 C9 C6 C5 135.3(2)
C17 O24 C16 O41 -1.0(5)
C17 O24 C16 C13 -179.0(3)
C14 C13 C16 O41 -10.1(5)
C12 C13 C16 O41 170.4(3)
C14 C13 C16 O24 167.9(3)
C12 C13 C16 O24 -11.6(4)
C6 C5 C4 C3 0.8(6)
C7 C5 C4 C3 -177.2(4)
C5 C6 C1 C2 0.1(5)
C9 C6 C1 C2 -179.4(3)
C16 O24 C17 C18 168.3(4)
C6 C1 C2 C3 2.1(6)
C5 C4 C3 C2 1.4(7)
C1 C2 C3 C4 -2.9(7)
